data_1000373
loop_
_publ_author_name
'Crosnier-Lopez, M - P'
'Duroy, H'
'Fourquet, J - L'
'Abrabri, M'

_publ_section_title
;
Synthesis and crystal structure of Na V O2 F2
;
_journal_coden_ASTM EJSCE5
_journal_name_full
;
European Journal of Solid State Inorganic Chemistry
;
_journal_page_first 957
_journal_page_last 965
_journal_volume 31
_journal_year 1994
_chemical_formula_structural 'Na V O2 F2'
_chemical_formula_sum 'F2 Na O2 V'
_chemical_name_systematic 'Sodium vanadium dioxide difluoride'
_space_group_IT_number 4
_symmetry_cell_setting monoclinic
_symmetry_Int_Tables_number 4
_symmetry_space_group_name_Hall 'P 2yb'
_symmetry_space_group_name_H-M 'P 1 21 1'
_cell_angle_alpha 90
_cell_angle_beta 110.29(1)
_cell_angle_gamma 90
_cell_formula_units_Z 2
_cell_length_a 6.399(1)
_cell_length_b 3.590(1)
_cell_length_c 7.220(2)
_cell_volume 155.6
_refine_ls_R_factor_all 0.027
_cod_database_code 1000373

loop_
_symmetry_equiv_pos_as_xyz
x,y,z
-x,1/2+y,-z

loop_
_atom_site_aniso_label
_atom_site_aniso_U_11
_atom_site_aniso_U_12
_atom_site_aniso_U_13
_atom_site_aniso_U_22
_atom_site_aniso_U_23
_atom_site_aniso_U_33
Na1 0.0195(5) -0.0028(16) 0.0076(4) 0.0384(10) 0.0023(14) 0.0190(5)
V1 0.0106(2) 0.0002(5) 0.0057(1) 0.0203(2) .0000(5) 0.0137(2)
F1 0.0105(5) -0.0025(16) 0.0075(5) 0.0398(13) 0.0016(19) 0.0195(6)
F2 0.0142(6) 0.0013(15) 0.0130(6) 0.0356(17) 0.0013(13) 0.0287(8)
O1 0.0159(7) 0.0032(13) 0.0093(6) 0.0174(11) 0.0024(15) 0.0225(8)
O2 0.0234(8) -0.0015(33) 0.0043(6) 0.0501(14) -0.0014(31) 0.0143(7)

loop_
_atom_site_label
_atom_site_type_symbol
_atom_site_symmetry_multiplicity
_atom_site_Wyckoff_symbol
_atom_site_fract_x
_atom_site_fract_y
_atom_site_fract_z
_atom_site_occupancy
_atom_site_attached_hydrogens
_atom_site_calc_flag
Na1 Na1+ 2 a 0.6349(2) 0.7429(17) 0.2086(2) 1. 0 d
V1 V5+ 2 a 0.1387(1) 0.25 0.2157(1) 1. 0 d
F1 F1- 2 a 0.6214(3) 0.7366(22) 0.8816(3) 1. 0 d
F2 F1- 2 a 0.1391(3) 0.7272(19) 0.7577(3) 1. 0 d
O1 O2- 2 a 0.9052(3) 0.2321(15) 0.8573(3) 1. 0 d
O2 O2- 2 a 0.7135(3) 0.7521(23) 0.5572(3) 1. 0 d

loop_
_atom_type_symbol
_atom_type_oxidation_number
Na1+ 1.000
V5+ 5.000
F1- -1.000
O2- -2.000
